data_1008594
loop_
_publ_author_name
'Opagiste, C'
'Couach, M'
'Khoder, A F'
'Abraham, R'
'Jondo, T K'
'Jorda, J L'
'Cohen-Adad, M T'
'Junod, A'
'Triscone, G'
'Muller, J'

_publ_section_title
;
A new elaboration process of the superconducting Tl~2~Ba~2~CuO~6~ phase
with T~c~=90K
;
_journal_coden_ASTM JALCEU
_journal_name_full 'Journal of Alloys Compd.'
_journal_page_first 47
_journal_page_last 52
_journal_paper_doi 10.1016/0925-8388(93)90684-F
_journal_volume 195
_journal_year 1993
_chemical_formula_structural '(Tl1.94 Cu0.06) Ba2 Cu O6'
_chemical_formula_sum 'Ba2 Cu1.06 O6 Tl1.94'
_chemical_name_systematic 'Thallium barium copper oxide (1.9/2/1.1/6)'
_space_group_IT_number 139
_symmetry_cell_setting tetragonal
_symmetry_Int_Tables_number 139
_symmetry_space_group_name_Hall '-I 4 2'
_symmetry_space_group_name_H-M 'I 4/m m m'
_cell_angle_alpha 90
_cell_angle_beta 90
_cell_angle_gamma 90
_cell_formula_units_Z 2
_cell_length_a 3.8714(5)
_cell_length_b 3.8714(5)
_cell_length_c 23.269(7)
_cell_volume 348.7
_refine_ls_R_factor_all 0.019
_cod_database_code 1008594

loop_
_symmetry_equiv_pos_as_xyz
x,y,z
-x,-y,z
-x,y,z
x,-y,z
-y,x,z
y,-x,z
y,x,z
-y,-x,z
-x,-y,-z
x,y,-z
x,-y,-z
-x,y,-z
y,-x,-z
-y,x,-z
-y,-x,-z
y,x,-z
1/2+x,1/2+y,1/2+z
1/2-x,1/2-y,1/2+z
1/2-x,1/2+y,1/2+z
1/2+x,1/2-y,1/2+z
1/2-y,1/2+x,1/2+z
1/2+y,1/2-x,1/2+z
1/2+y,1/2+x,1/2+z
1/2-y,1/2-x,1/2+z
1/2-x,1/2-y,1/2-z
1/2+x,1/2+y,1/2-z
1/2+x,1/2-y,1/2-z
1/2-x,1/2+y,1/2-z
1/2+y,1/2-x,1/2-z
1/2-y,1/2+x,1/2-z
1/2-y,1/2-x,1/2-z
1/2+y,1/2+x,1/2-z

loop_
_atom_site_aniso_label
_atom_site_aniso_U_11
_atom_site_aniso_U_12
_atom_site_aniso_U_13
_atom_site_aniso_U_22
_atom_site_aniso_U_23
_atom_site_aniso_U_33
Ba1 0.0085(2) 0. 0. 0.0085(2) 0. 0.0123(2)
Cu2 0.0054(4) 0. 0. 0.0054(4) 0. 0.0138(6)
O1 0.003(3) 0. 0. 0.010(3) 0. 0.019(3)
O2 0.021(3) 0. 0. 0.021(3) 0. 0.007(3)

loop_
_atom_site_label
_atom_site_type_symbol
_atom_site_symmetry_multiplicity
_atom_site_Wyckoff_symbol
_atom_site_fract_x
_atom_site_fract_y
_atom_site_fract_z
_atom_site_occupancy
_atom_site_attached_hydrogens
_atom_site_calc_flag
Tl1 Tl3+ 32 o 0.039(1) 0.017(3) 0.29735(2) 0.1213(8) 0 d
Cu1 Cu2+ 32 o 0.039(1) 0.017(3) 0.29735(2) 0.0037(8) 0 d
Ba1 Ba2+ 4 e 0. 0. 0.08292(2) 1. 0 d
Cu2 Cu2+ 2 b 0. 0. 0.5 1. 0 d
O1 O2- 4 c 0. 0.5 0. 1. 0 d
O2 O2- 4 e 0. 0. 0.3832(2) 1. 0 d
O3 O2- 16 n 0. 0.085(4) 0.2110(3) 0.25 0 d

loop_
_atom_type_symbol
_atom_type_oxidation_number
Tl3+ 3.000
Cu2+ 2.057
Ba2+ 2.000
O2- -2.000
